data_1576086
loop_
_publ_author_name
'Chakraborty, Soumi'
'Agyekum, Kianna'
'Kim, Dooyoung'
'Teets, Thomas S.'

_publ_section_title
;
 Ligand substituents modulate excited-state lifetime and energy-transfer
 reactivity in Cu(i) photosensitizers supported by salicylaldimine and
 isocyanide ligands.
;
_journal_issue 47
_journal_name_full 'Chemical science'
_journal_page_first 22527
_journal_page_last 22535
_journal_paper_doi 10.1039/d5sc07286g
_journal_volume 16
_journal_year 2025
_chemical_formula_sum 'C27 H29 Cu N2 O'
_chemical_formula_weight 461.06
_space_group_crystal_system orthorhombic
_space_group_IT_number 61
_space_group_name_Hall '-P 2ac 2ab'
_space_group_name_H-M_alt 'P b c a'
_atom_sites_solution_hydrogens geom
_audit_creation_method SHELXL-2018/3
_audit_update_record
;
2025-05-23 deposited with the CCDC.	2025-10-17 downloaded from the CCDC.
;
_cell_angle_alpha 90
_cell_angle_beta 90
_cell_angle_gamma 90
_cell_formula_units_Z 8
_cell_length_a 12.6043(9)
_cell_length_b 18.9057(12)
_cell_length_c 19.2930(13)
_cell_measurement_reflns_used 9963
_cell_measurement_temperature 150(2)
_cell_measurement_theta_max 68.36
_cell_measurement_theta_min 4.19
_cell_volume 4597.4(5)
_computing_cell_refinement 'Bruker SAINT'
_computing_data_collection 'Bruker APEX2'
_computing_data_reduction 'Bruker SAINT'
_computing_molecular_graphics 'Bruker SHELXTL'
_computing_publication_material 'Bruker SHELXTL'
_computing_structure_refinement 'SHELXL-2018/3 (Sheldrick, 2018)'
_computing_structure_solution 'SHELXT 2018/2 (Sheldrick, 2018)'
_diffrn_ambient_temperature 150(2)
_diffrn_measured_fraction_theta_full 0.988
_diffrn_measured_fraction_theta_max 0.984
_diffrn_measurement_device_type 'Bruker APEX-II CCD'
_diffrn_measurement_method '\f and \w scans'
_diffrn_radiation_type CuK\a
_diffrn_radiation_wavelength 1.54184
_diffrn_reflns_av_R_equivalents 0.0284
_diffrn_reflns_av_unetI/netI 0.0194
_diffrn_reflns_Laue_measured_fraction_full 0.988
_diffrn_reflns_Laue_measured_fraction_max 0.984
_diffrn_reflns_limit_h_max 15
_diffrn_reflns_limit_h_min -15
_diffrn_reflns_limit_k_max 22
_diffrn_reflns_limit_k_min -22
_diffrn_reflns_limit_l_max 23
_diffrn_reflns_limit_l_min -15
_diffrn_reflns_number 18232
_diffrn_reflns_point_group_measured_fraction_full 0.988
_diffrn_reflns_point_group_measured_fraction_max 0.984
_diffrn_reflns_theta_full 67.684
_diffrn_reflns_theta_max 68.382
_diffrn_reflns_theta_min 4.584
_exptl_absorpt_coefficient_mu 1.491
_exptl_absorpt_correction_T_max 0.7531
_exptl_absorpt_correction_T_min 0.6763
_exptl_absorpt_correction_type multi-scan
_exptl_absorpt_process_details
; 
 SADABS 2016/2: Krause, L., Herbst-Irmer, R., Sheldrick G.M. & Stalke D., 
 J. Appl. Cryst. 48 (2015) 3-10 
;
_exptl_crystal_colour yellow
_exptl_crystal_density_diffrn 1.332
_exptl_crystal_description rock
_exptl_crystal_F_000 1936
_exptl_crystal_size_max 0.350
_exptl_crystal_size_mid 0.320
_exptl_crystal_size_min 0.260
_refine_diff_density_max 0.220
_refine_diff_density_min -0.451
_refine_diff_density_rms 0.053
_refine_ls_extinction_method none
_refine_ls_goodness_of_fit_ref 1.050
_refine_ls_hydrogen_treatment constr
_refine_ls_matrix_type full
_refine_ls_number_parameters 285
_refine_ls_number_reflns 4147
_refine_ls_number_restraints 0
_refine_ls_restrained_S_all 1.050
_refine_ls_R_factor_all 0.0309
_refine_ls_R_factor_gt 0.0302
_refine_ls_shift/su_max 0.001
_refine_ls_shift/su_mean 0.000
_refine_ls_structure_factor_coef Fsqd
_refine_ls_weighting_details 'w=1/[\s^2^(Fo^2^)+(0.0449P)^2^+2.4026P] where P=(Fo^2^+2Fc^2^)/3'
_refine_ls_weighting_scheme calc
_refine_ls_wR_factor_gt 0.0828
_refine_ls_wR_factor_ref 0.0832
_reflns_Friedel_coverage 0.000
_reflns_number_gt 4073
_reflns_number_total 4147
_reflns_threshold_expression 'I > 2\s(I)'
_cod_data_source_file d5sc07286g9.cif
_cod_data_source_block Cu5
_cod_depositor_comments 'Adding full bibliography for 1576081--1576086.cif.'
_cod_database_code 1576086
_shelx_shelxl_version_number 2018/3
_shelx_space_group_comment
; 
The symmetry employed for this shelxl refinement is uniquely defined 
by the following loop, which should always be used as a source of 
symmetry information in preference to the above space-group names. 
They are only intended as comments. 
;
_shelx_estimated_absorpt_t_min 0.623
_shelx_estimated_absorpt_t_max 0.698

loop_
_space_group_symop_operation_xyz
'x, y, z'
'-x+1/2, -y, z+1/2'
'-x, y+1/2, -z+1/2'
'x+1/2, -y+1/2, -z'
'-x, -y, -z'
'x-1/2, y, -z-1/2'
'x, -y-1/2, z-1/2'
'-x-1/2, y-1/2, z'

loop_
_atom_site_label
_atom_site_type_symbol
_atom_site_fract_x
_atom_site_fract_y
_atom_site_fract_z
_atom_site_U_iso_or_equiv
_atom_site_adp_type
_atom_site_occupancy
_atom_site_site_symmetry_order
_atom_site_calc_flag
_atom_site_refinement_flags_posn
_atom_site_refinement_flags_adp
_atom_site_refinement_flags_occupancy
_atom_site_disorder_assembly
_atom_site_disorder_group
Cu1 Cu 0.58642(2) 0.45750(2) 0.46192(2) 0.02316(9) Uani 1 1 d . . . . .
O1 O 0.68472(9) 0.44010(6) 0.53661(5) 0.0287(2) Uani 1 1 d . . . . .
N1 N 0.66380(9) 0.53804(6) 0.41980(6) 0.0198(2) Uani 1 1 d . . . . .
N2 N 0.39977(9) 0.36916(6) 0.42401(6) 0.0227(3) Uani 1 1 d . . . . .
C17 C 0.26973(11) 0.27804(7) 0.44227(8) 0.0224(3) Uani 1 1 d . . . . .
C7 C 0.75224(11) 0.56031(7) 0.44743(7) 0.0207(3) Uani 1 1 d . . . . .
H7 H 0.784839 0.599408 0.424997 0.025 Uiso 1 1 calc R U . . .
C8 C 0.62392(11) 0.57494(7) 0.36044(7) 0.0200(3) Uani 1 1 d . . . . .
C16 C 0.31263(11) 0.33081(7) 0.39954(8) 0.0214(3) Uani 1 1 d . . . . .
C9 C 0.51527(11) 0.57086(7) 0.34670(8) 0.0233(3) Uani 1 1 d . . . . .
H9 H 0.470416 0.544371 0.376573 0.028 Uiso 1 1 calc R U . . .
C1 C 0.77022(12) 0.47596(8) 0.54880(8) 0.0227(3) Uani 1 1 d . . . . .
C25 C 0.31806(12) 0.26199(7) 0.51259(8) 0.0248(3) Uani 1 1 d . . . . .
H25 H 0.344823 0.307542 0.532300 0.030 Uiso 1 1 calc R U . . .
C5 C 0.90077(12) 0.56944(8) 0.52551(8) 0.0257(3) Uani 1 1 d . . . . .
H5 H 0.924239 0.607718 0.497529 0.031 Uiso 1 1 calc R U . . .
C6 C 0.80640(11) 0.53363(7) 0.50692(7) 0.0206(3) Uani 1 1 d . . . . .
C21 C 0.27378(11) 0.34804(7) 0.33352(8) 0.0242(3) Uani 1 1 d . . . . .
C13 C 0.47258(12) 0.60526(8) 0.28971(8) 0.0260(3) Uani 1 1 d . . . . .
H13 H 0.398729 0.601140 0.280736 0.031 Uiso 1 1 calc R U . . .
C11 C 0.64307(13) 0.64961(8) 0.25954(7) 0.0260(3) Uani 1 1 d . . . . .
H11 H 0.687590 0.677088 0.230315 0.031 Uiso 1 1 calc R U . . .
C10 C 0.68703(12) 0.61419(8) 0.31561(7) 0.0243(3) Uani 1 1 d . . . . .
H10 H 0.761334 0.616820 0.323476 0.029 Uiso 1 1 calc R U . . .
C12 C 0.53493(12) 0.64564(7) 0.24530(8) 0.0241(3) Uani 1 1 d . . . . .
C15 C 0.47194(12) 0.40379(7) 0.43966(8) 0.0240(3) Uani 1 1 d . . . . .
C18 C 0.18288(12) 0.24143(8) 0.41618(9) 0.0288(3) Uani 1 1 d . . . . .
H18 H 0.152064 0.204358 0.442641 0.035 Uiso 1 1 calc R U . . .
C3 C 0.92400(13) 0.49442(9) 0.62345(9) 0.0315(4) Uani 1 1 d . . . . .
H3 H 0.963730 0.480825 0.663113 0.038 Uiso 1 1 calc R U . . .
C4 C 0.95961(13) 0.55086(8) 0.58251(9) 0.0297(3) Uani 1 1 d . . . . .
H4 H 1.022830 0.575614 0.593930 0.036 Uiso 1 1 calc R U . . .
C2 C 0.83294(14) 0.45850(8) 0.60729(9) 0.0303(4) Uani 1 1 d . . . . .
H2 H 0.811087 0.420592 0.636287 0.036 Uiso 1 1 calc R U . . .
C20 C 0.18517(13) 0.31059(8) 0.31130(9) 0.0304(3) Uani 1 1 d . . . . .
H20 H 0.154768 0.321085 0.267434 0.036 Uiso 1 1 calc R U . . .
C22 C 0.32841(13) 0.40369(8) 0.28943(8) 0.0304(3) Uani 1 1 d . . . . .
H22 H 0.347230 0.444207 0.320401 0.037 Uiso 1 1 calc R U . . .
C14 C 0.48808(14) 0.68293(8) 0.18339(8) 0.0322(3) Uani 1 1 d . . . . .
H14A H 0.474969 0.648539 0.146358 0.048 Uiso 1 1 calc R U . . .
H14B H 0.537765 0.719068 0.166873 0.048 Uiso 1 1 calc R U . . .
H14C H 0.421055 0.705430 0.196676 0.048 Uiso 1 1 calc R U . . .
C19 C 0.14074(13) 0.25844(8) 0.35197(9) 0.0335(4) Uani 1 1 d . . . . .
H19 H 0.080086 0.233690 0.335651 0.040 Uiso 1 1 calc R U . . .
C26 C 0.41320(13) 0.21223(9) 0.50456(9) 0.0340(4) Uani 1 1 d . . . . .
H26A H 0.389271 0.166990 0.485307 0.051 Uiso 1 1 calc R U . . .
H26B H 0.445869 0.204217 0.549980 0.051 Uiso 1 1 calc R U . . .
H26C H 0.465323 0.233647 0.473251 0.051 Uiso 1 1 calc R U . . .
C27 C 0.23836(15) 0.23105(10) 0.56420(9) 0.0380(4) Uani 1 1 d . . . . .
H27A H 0.175974 0.261864 0.566856 0.057 Uiso 1 1 calc R U . . .
H27B H 0.271428 0.227626 0.610052 0.057 Uiso 1 1 calc R U . . .
H27C H 0.216654 0.183838 0.548743 0.057 Uiso 1 1 calc R U . . .
C23 C 0.43204(15) 0.37401(11) 0.25940(10) 0.0421(4) Uani 1 1 d . . . . .
H23A H 0.477284 0.357090 0.297238 0.063 Uiso 1 1 calc R U . . .
H23B H 0.469128 0.411306 0.233759 0.063 Uiso 1 1 calc R U . . .
H23C H 0.415870 0.334687 0.228037 0.063 Uiso 1 1 calc R U . . .
C24 C 0.25978(17) 0.43256(10) 0.23080(10) 0.0449(4) Uani 1 1 d . . . . .
H24A H 0.245685 0.394855 0.197186 0.067 Uiso 1 1 calc R U . . .
H24B H 0.297049 0.471510 0.207768 0.067 Uiso 1 1 calc R U . . .
H24C H 0.192492 0.449873 0.249780 0.067 Uiso 1 1 calc R U . . .

loop_
_atom_site_aniso_label
_atom_site_aniso_U_11
_atom_site_aniso_U_22
_atom_site_aniso_U_33
_atom_site_aniso_U_23
_atom_site_aniso_U_13
_atom_site_aniso_U_12
Cu1 0.02084(14) 0.02103(14) 0.02760(15) 0.00211(8) -0.00079(8) -0.00576(8)
O1 0.0264(6) 0.0262(5) 0.0334(6) 0.0085(4) -0.0043(4) -0.0074(4)
N1 0.0198(6) 0.0184(5) 0.0211(6) -0.0008(4) 0.0020(5) -0.0009(4)
N2 0.0207(6) 0.0212(6) 0.0260(6) 0.0001(5) 0.0012(5) -0.0020(5)
C17 0.0200(7) 0.0180(6) 0.0291(7) -0.0041(6) 0.0030(6) 0.0015(5)
C7 0.0219(7) 0.0175(6) 0.0226(7) -0.0004(5) 0.0034(6) -0.0016(5)
C8 0.0230(7) 0.0171(6) 0.0199(6) -0.0030(5) 0.0005(6) -0.0002(5)
C16 0.0173(6) 0.0191(6) 0.0279(7) -0.0046(5) 0.0008(6) 0.0006(5)
C9 0.0224(7) 0.0228(7) 0.0247(7) 0.0028(6) 0.0021(6) -0.0025(5)
C1 0.0244(7) 0.0189(6) 0.0250(7) -0.0014(5) 0.0010(6) 0.0004(6)
C25 0.0266(7) 0.0208(7) 0.0270(7) -0.0010(6) 0.0025(6) -0.0018(6)
C5 0.0257(7) 0.0226(7) 0.0289(7) 0.0001(6) -0.0013(6) -0.0039(6)
C6 0.0200(7) 0.0188(6) 0.0231(7) -0.0026(5) 0.0006(6) 0.0009(5)
C21 0.0236(7) 0.0214(7) 0.0277(7) -0.0034(6) 0.0003(6) 0.0051(6)
C13 0.0224(7) 0.0266(7) 0.0289(8) 0.0004(6) -0.0016(6) 0.0005(6)
C11 0.0323(8) 0.0245(7) 0.0212(7) -0.0001(5) 0.0045(6) -0.0058(6)
C10 0.0220(7) 0.0277(7) 0.0231(7) -0.0013(6) 0.0016(6) -0.0039(6)
C12 0.0317(8) 0.0202(6) 0.0205(7) -0.0016(6) 0.0000(6) 0.0021(6)
C15 0.0258(7) 0.0215(7) 0.0249(7) 0.0044(6) 0.0007(6) -0.0012(6)
C18 0.0236(7) 0.0226(7) 0.0403(9) -0.0035(6) 0.0019(7) -0.0045(6)
C3 0.0368(9) 0.0286(8) 0.0290(8) -0.0008(6) -0.0105(7) 0.0021(6)
C4 0.0278(8) 0.0291(8) 0.0321(8) -0.0040(6) -0.0080(7) -0.0037(6)
C2 0.0366(9) 0.0256(7) 0.0288(8) 0.0041(6) -0.0046(7) -0.0023(6)
C20 0.0283(8) 0.0302(8) 0.0327(8) -0.0063(6) -0.0083(7) 0.0047(6)
C22 0.0354(8) 0.0264(7) 0.0295(8) 0.0038(6) 0.0008(7) 0.0032(6)
C14 0.0400(9) 0.0299(8) 0.0267(8) 0.0053(6) -0.0028(7) 0.0000(7)
C19 0.0247(7) 0.0303(8) 0.0456(10) -0.0107(7) -0.0070(7) -0.0038(6)
C26 0.0347(9) 0.0344(9) 0.0331(9) -0.0008(7) -0.0042(7) 0.0082(7)
C27 0.0432(10) 0.0376(9) 0.0331(9) 0.0036(7) 0.0080(8) -0.0072(7)
C23 0.0405(10) 0.0477(10) 0.0382(10) 0.0130(8) 0.0118(8) 0.0053(8)
C24 0.0550(12) 0.0405(9) 0.0390(10) 0.0097(8) -0.0057(9) 0.0096(9)

loop_
_atom_type_symbol
_atom_type_description
_atom_type_scat_dispersion_real
_atom_type_scat_dispersion_imag
_atom_type_scat_source
C C 0.0181 0.0091 'International Tables Vol C Tables 4.2.6.8 and 6.1.1.4'
H H 0.0000 0.0000 'International Tables Vol C Tables 4.2.6.8 and 6.1.1.4'
Cu Cu -1.9646 0.5888 'International Tables Vol C Tables 4.2.6.8 and 6.1.1.4'
N N 0.0311 0.0180 'International Tables Vol C Tables 4.2.6.8 and 6.1.1.4'
O O 0.0492 0.0322 'International Tables Vol C Tables 4.2.6.8 and 6.1.1.4'

loop_
_geom_angle_atom_site_label_1
_geom_angle_atom_site_label_2
_geom_angle_atom_site_label_3
_geom_angle
_geom_angle_site_symmetry_1
_geom_angle_site_symmetry_3
_geom_angle_publ_flag
C15 Cu1 O1 126.28(6) . . ?
C15 Cu1 N1 136.35(6) . . ?
O1 Cu1 N1 96.96(5) . . ?
C1 O1 Cu1 125.53(9) . . ?
C7 N1 C8 117.98(12) . . ?
C7 N1 Cu1 120.04(10) . . ?
C8 N1 Cu1 121.95(9) . . ?
C15 N2 C16 174.84(14) . . ?
C18 C17 C16 116.43(14) . . ?
C18 C17 C25 122.71(13) . . ?
C16 C17 C25 120.85(13) . . ?
N1 C7 C6 128.51(13) . . ?
N1 C7 H7 115.7 . . ?
C6 C7 H7 115.7 . . ?
C10 C8 C9 118.20(13) . . ?
C10 C8 N1 123.83(13) . . ?
C9 C8 N1 117.96(12) . . ?
N2 C16 C17 118.25(13) . . ?
N2 C16 C21 117.41(13) . . ?
C17 C16 C21 124.35(13) . . ?
C13 C9 C8 120.34(13) . . ?
C13 C9 H9 119.8 . . ?
C8 C9 H9 119.8 . . ?
O1 C1 C2 119.15(13) . . ?
O1 C1 C6 124.16(13) . . ?
C2 C1 C6 116.69(14) . . ?
C17 C25 C27 113.24(13) . . ?
C17 C25 C26 110.27(12) . . ?
C27 C25 C26 110.17(14) . . ?
C17 C25 H25 107.6 . . ?
C27 C25 H25 107.6 . . ?
C26 C25 H25 107.6 . . ?
C4 C5 C6 122.34(14) . . ?
C4 C5 H5 118.8 . . ?
C6 C5 H5 118.8 . . ?
C5 C6 C7 115.89(13) . . ?
C5 C6 C1 119.29(13) . . ?
C7 C6 C1 124.79(13) . . ?
C20 C21 C16 116.23(14) . . ?
C20 C21 C22 123.00(14) . . ?
C16 C21 C22 120.75(13) . . ?
C9 C13 C12 121.79(14) . . ?
C9 C13 H13 119.1 . . ?
C12 C13 H13 119.1 . . ?
C10 C11 C12 121.24(13) . . ?
C10 C11 H11 119.4 . . ?
C12 C11 H11 119.4 . . ?
C11 C10 C8 120.94(14) . . ?
C11 C10 H10 119.5 . . ?
C8 C10 H10 119.5 . . ?
C13 C12 C11 117.46(13) . . ?
C13 C12 C14 121.57(14) . . ?
C11 C12 C14 120.96(14) . . ?
N2 C15 Cu1 178.49(14) . . ?
C19 C18 C17 120.67(15) . . ?
C19 C18 H18 119.7 . . ?
C17 C18 H18 119.7 . . ?
C2 C3 C4 121.18(15) . . ?
C2 C3 H3 119.4 . . ?
C4 C3 H3 119.4 . . ?
C5 C4 C3 118.26(14) . . ?
C5 C4 H4 120.9 . . ?
C3 C4 H4 120.9 . . ?
C3 C2 C1 122.24(15) . . ?
C3 C2 H2 118.9 . . ?
C1 C2 H2 118.9 . . ?
C19 C20 C21 121.00(15) . . ?
C19 C20 H20 119.5 . . ?
C21 C20 H20 119.5 . . ?
C21 C22 C24 113.97(15) . . ?
C21 C22 C23 110.12(13) . . ?
C24 C22 C23 109.49(15) . . ?
C21 C22 H22 107.7 . . ?
C24 C22 H22 107.7 . . ?
C23 C22 H22 107.7 . . ?
C12 C14 H14A 109.5 . . ?
C12 C14 H14B 109.5 . . ?
H14A C14 H14B 109.5 . . ?
C12 C14 H14C 109.5 . . ?
H14A C14 H14C 109.5 . . ?
H14B C14 H14C 109.5 . . ?
C20 C19 C18 121.26(14) . . ?
C20 C19 H19 119.4 . . ?
C18 C19 H19 119.4 . . ?
C25 C26 H26A 109.5 . . ?
C25 C26 H26B 109.5 . . ?
H26A C26 H26B 109.5 . . ?
C25 C26 H26C 109.5 . . ?
H26A C26 H26C 109.5 . . ?
H26B C26 H26C 109.5 . . ?
C25 C27 H27A 109.5 . . ?
C25 C27 H27B 109.5 . . ?
H27A C27 H27B 109.5 . . ?
C25 C27 H27C 109.5 . . ?
H27A C27 H27C 109.5 . . ?
H27B C27 H27C 109.5 . . ?
C22 C23 H23A 109.5 . . ?
C22 C23 H23B 109.5 . . ?
H23A C23 H23B 109.5 . . ?
C22 C23 H23C 109.5 . . ?
H23A C23 H23C 109.5 . . ?
H23B C23 H23C 109.5 . . ?
C22 C24 H24A 109.5 . . ?
C22 C24 H24B 109.5 . . ?
H24A C24 H24B 109.5 . . ?
C22 C24 H24C 109.5 . . ?
H24A C24 H24C 109.5 . . ?
H24B C24 H24C 109.5 . . ?

loop_
_geom_bond_atom_site_label_1
_geom_bond_atom_site_label_2
_geom_bond_distance
_geom_bond_site_symmetry_2
_geom_bond_publ_flag
Cu1 C15 1.8160(15) . ?
Cu1 O1 1.9288(11) . ?
Cu1 N1 1.9824(11) . ?
O1 C1 1.2947(19) . ?
N1 C7 1.3053(19) . ?
N1 C8 1.4322(18) . ?
N2 C15 1.1606(19) . ?
N2 C16 1.3982(18) . ?
C17 C18 1.390(2) . ?
C17 C16 1.403(2) . ?
C17 C25 1.518(2) . ?
C7 C6 1.428(2) . ?
C7 H7 0.9500 . ?
C8 C10 1.390(2) . ?
C8 C9 1.397(2) . ?
C16 C21 1.403(2) . ?
C9 C13 1.386(2) . ?
C9 H9 0.9500 . ?
C1 C2 1.417(2) . ?
C1 C6 1.432(2) . ?
C25 C27 1.531(2) . ?
C25 C26 1.532(2) . ?
C25 H25 1.0000 . ?
C5 C4 1.372(2) . ?
C5 C6 1.415(2) . ?
C5 H5 0.9500 . ?
C21 C20 1.390(2) . ?
C21 C22 1.518(2) . ?
C13 C12 1.391(2) . ?
C13 H13 0.9500 . ?
C11 C10 1.388(2) . ?
C11 C12 1.393(2) . ?
C11 H11 0.9500 . ?
C10 H10 0.9500 . ?
C12 C14 1.508(2) . ?
C18 C19 1.386(2) . ?
C18 H18 0.9500 . ?
C3 C2 1.369(2) . ?
C3 C4 1.401(2) . ?
C3 H3 0.9500 . ?
C4 H4 0.9500 . ?
C2 H2 0.9500 . ?
C20 C19 1.379(2) . ?
C20 H20 0.9500 . ?
C22 C24 1.525(2) . ?
C22 C23 1.535(2) . ?
C22 H22 1.0000 . ?
C14 H14A 0.9800 . ?
C14 H14B 0.9800 . ?
C14 H14C 0.9800 . ?
C19 H19 0.9500 . ?
C26 H26A 0.9800 . ?
C26 H26B 0.9800 . ?
C26 H26C 0.9800 . ?
C27 H27A 0.9800 . ?
C27 H27B 0.9800 . ?
C27 H27C 0.9800 . ?
C23 H23A 0.9800 . ?
C23 H23B 0.9800 . ?
C23 H23C 0.9800 . ?
C24 H24A 0.9800 . ?
C24 H24B 0.9800 . ?
C24 H24C 0.9800 . ?

loop_
_geom_torsion_atom_site_label_1
_geom_torsion_atom_site_label_2
_geom_torsion_atom_site_label_3
_geom_torsion_atom_site_label_4
_geom_torsion
_geom_torsion_site_symmetry_1
_geom_torsion_site_symmetry_2
_geom_torsion_site_symmetry_3
_geom_torsion_site_symmetry_4
_geom_torsion_publ_flag
C8 N1 C7 C6 178.65(13) . . . . ?
Cu1 N1 C7 C6 0.7(2) . . . . ?
C7 N1 C8 C10 24.36(19) . . . . ?
Cu1 N1 C8 C10 -157.72(11) . . . . ?
C7 N1 C8 C9 -155.97(13) . . . . ?
Cu1 N1 C8 C9 21.95(16) . . . . ?
C18 C17 C16 N2 179.67(13) . . . . ?
C25 C17 C16 N2 -1.23(19) . . . . ?
C18 C17 C16 C21 -0.2(2) . . . . ?
C25 C17 C16 C21 178.92(13) . . . . ?
C10 C8 C9 C13 0.0(2) . . . . ?
N1 C8 C9 C13 -179.66(12) . . . . ?
Cu1 O1 C1 C2 177.77(11) . . . . ?
Cu1 O1 C1 C6 -1.7(2) . . . . ?
C18 C17 C25 C27 -27.6(2) . . . . ?
C16 C17 C25 C27 153.33(14) . . . . ?
C18 C17 C25 C26 96.33(17) . . . . ?
C16 C17 C25 C26 -82.72(16) . . . . ?
C4 C5 C6 C7 178.25(15) . . . . ?
C4 C5 C6 C1 0.1(2) . . . . ?
N1 C7 C6 C5 -179.07(14) . . . . ?
N1 C7 C6 C1 -1.1(2) . . . . ?
O1 C1 C6 C5 179.51(14) . . . . ?
C2 C1 C6 C5 0.1(2) . . . . ?
O1 C1 C6 C7 1.6(2) . . . . ?
C2 C1 C6 C7 -177.91(14) . . . . ?
N2 C16 C21 C20 -178.13(12) . . . . ?
C17 C16 C21 C20 1.7(2) . . . . ?
N2 C16 C21 C22 3.02(19) . . . . ?
C17 C16 C21 C22 -177.13(13) . . . . ?
C8 C9 C13 C12 -1.2(2) . . . . ?
C12 C11 C10 C8 -1.6(2) . . . . ?
C9 C8 C10 C11 1.3(2) . . . . ?
N1 C8 C10 C11 -179.01(13) . . . . ?
C9 C13 C12 C11 0.9(2) . . . . ?
C9 C13 C12 C14 179.99(14) . . . . ?
C10 C11 C12 C13 0.5(2) . . . . ?
C10 C11 C12 C14 -178.63(14) . . . . ?
C16 C17 C18 C19 -1.6(2) . . . . ?
C25 C17 C18 C19 179.32(14) . . . . ?
C6 C5 C4 C3 -0.1(2) . . . . ?
C2 C3 C4 C5 0.0(2) . . . . ?
C4 C3 C2 C1 0.2(3) . . . . ?
O1 C1 C2 C3 -179.68(15) . . . . ?
C6 C1 C2 C3 -0.2(2) . . . . ?
C16 C21 C20 C19 -1.5(2) . . . . ?
C22 C21 C20 C19 177.30(14) . . . . ?
C20 C21 C22 C24 19.3(2) . . . . ?
C16 C21 C22 C24 -161.98(14) . . . . ?
C20 C21 C22 C23 -104.24(17) . . . . ?
C16 C21 C22 C23 74.54(18) . . . . ?
C21 C20 C19 C18 -0.2(2) . . . . ?
C17 C18 C19 C20 1.8(2) . . . . ?
